data_4037534
loop_
_publ_author_name
'Elagamy, Amr'
'Shaw, Ranjay'
'Panwar, Rahul'
'Shally, ?'
'Ram, Vishnu Ji'
'Pratap, Ramendra'

_publ_section_title
;
 Synthesis of Highly Functionalized Spirobutenolides via a
 Nitroalkane-Mediated Ring Contraction of 2-Oxobenzo[ h]chromenes through
 Denitration.
;
_journal_issue 3
_journal_name_full 'The Journal of organic chemistry'
_journal_page_first 1154
_journal_page_last 1161
_journal_paper_doi 10.1021/acs.joc.8b02257
_journal_volume 84
_journal_year 2019
_chemical_formula_moiety 'C22 H24 N2 O3'
_chemical_formula_sum 'C22 H24 N2 O3'
_chemical_formula_weight 364.43
_space_group_crystal_system monoclinic
_space_group_IT_number 14
_space_group_name_Hall '-P 2ybc'
_space_group_name_H-M_alt 'P 1 21/c 1'
_atom_sites_solution_hydrogens mixed
_audit_creation_method SHELXL-2016/6
_cell_angle_alpha 90
_cell_angle_beta 99.871(5)
_cell_angle_gamma 90
_cell_formula_units_Z 4
_cell_length_a 8.6886(5)
_cell_length_b 12.9245(9)
_cell_length_c 17.4560(12)
_cell_measurement_reflns_used 3454
_cell_measurement_temperature 293(2)
_cell_measurement_theta_max 22.2450
_cell_measurement_theta_min 3.6340
_cell_volume 1931.2(2)
_computing_cell_refinement 'CrysAlisPro, Agilent Technologies'
_computing_data_collection 'CrysAlisPro, Agilent Technologies'
_computing_data_reduction 'CrysAlisPro, Agilent Technologies'
_computing_structure_refinement 'SHELXL-2016/6 (Sheldrick, 2016)'
_computing_structure_solution 'SHELXL-2016/6 (Sheldrick, 2016)'
_diffrn_ambient_temperature 293(2)
_diffrn_measured_fraction_theta_full 0.999
_diffrn_measured_fraction_theta_max 0.999
_diffrn_measurement_device_type 'xcalibur sapphire3'
_diffrn_radiation_type MoK\a
_diffrn_radiation_wavelength 0.71073
_diffrn_reflns_av_R_equivalents 0.0813
_diffrn_reflns_av_unetI/netI 0.0506
_diffrn_reflns_Laue_measured_fraction_full 0.999
_diffrn_reflns_Laue_measured_fraction_max 0.999
_diffrn_reflns_limit_h_max 10
_diffrn_reflns_limit_h_min -10
_diffrn_reflns_limit_k_max 15
_diffrn_reflns_limit_k_min -15
_diffrn_reflns_limit_l_max 20
_diffrn_reflns_limit_l_min -20
_diffrn_reflns_number 22924
_diffrn_reflns_point_group_measured_fraction_full 0.999
_diffrn_reflns_point_group_measured_fraction_max 0.999
_diffrn_reflns_theta_full 25.000
_diffrn_reflns_theta_max 25.000
_diffrn_reflns_theta_min 2.854
_exptl_absorpt_coefficient_mu 0.084
_exptl_crystal_colour WHITE
_exptl_crystal_density_diffrn 1.253
_exptl_crystal_description BLOCK
_exptl_crystal_F_000 776
_exptl_crystal_size_max 0.220
_exptl_crystal_size_mid 0.200
_exptl_crystal_size_min 0.180
_refine_diff_density_max 0.239
_refine_diff_density_min -0.279
_refine_diff_density_rms 0.043
_refine_ls_extinction_method none
_refine_ls_goodness_of_fit_ref 0.977
_refine_ls_hydrogen_treatment mixed
_refine_ls_matrix_type full
_refine_ls_number_parameters 248
_refine_ls_number_reflns 3409
_refine_ls_number_restraints 0
_refine_ls_restrained_S_all 0.977
_refine_ls_R_factor_all 0.1047
_refine_ls_R_factor_gt 0.0741
_refine_ls_shift/su_max 0.006
_refine_ls_shift/su_mean 0.001
_refine_ls_structure_factor_coef Fsqd
_refine_ls_weighting_details 'w=1/[\s^2^(Fo^2^)+(0.1092P)^2^+1.0930P] where P=(Fo^2^+2Fc^2^)/3'
_refine_ls_weighting_scheme calc
_refine_ls_wR_factor_gt 0.2005
_refine_ls_wR_factor_ref 0.2222
_reflns_Friedel_coverage 0.000
_reflns_number_gt 2350
_reflns_number_total 3409
_reflns_threshold_expression 'I > 2\s(I)'
_cod_data_source_file jo8b02257_si_002.cif
_cod_data_source_block shelx
_cod_original_sg_symbol_H-M 'P 21/c'
_cod_database_code 4037534
_shelx_shelxl_version_number 2016/6
_shelx_space_group_comment
;
The symmetry employed for this shelxl refinement is uniquely defined
by the following loop, which should always be used as a source of
symmetry information in preference to the above space-group names.
They are only intended as comments.
;
_shelx_estimated_absorpt_t_min 0.982
_shelx_estimated_absorpt_t_max 0.985

loop_
_space_group_symop_operation_xyz
'x, y, z'
'-x, y+1/2, -z+1/2'
'-x, -y, -z'
'x, -y-1/2, z-1/2'

loop_
_atom_site_label
_atom_site_type_symbol
_atom_site_fract_x
_atom_site_fract_y
_atom_site_fract_z
_atom_site_U_iso_or_equiv
_atom_site_adp_type
_atom_site_occupancy
_atom_site_site_symmetry_order
_atom_site_calc_flag
_atom_site_refinement_flags_posn
_atom_site_refinement_flags_adp
O2 O 0.3647(3) 0.75204(18) 0.69148(14) 0.0615(7) Uani 1 1 d . .
O1 O 0.1835(3) 0.7941(2) 0.76274(16) 0.0756(8) Uani 1 1 d . .
N1 N 0.6210(3) 0.5668(2) 0.80464(15) 0.0520(7) Uani 1 1 d . .
O3 O 0.8998(3) 0.6129(2) 0.42354(16) 0.0826(8) Uani 1 1 d . .
C6 C 0.5126(3) 0.6360(2) 0.77799(18) 0.0473(8) Uani 1 1 d . .
C13 C 0.6212(4) 0.6662(3) 0.54967(19) 0.0545(9) Uani 1 1 d . .
C15 C 0.6377(4) 0.7466(2) 0.68056(18) 0.0494(8) Uani 1 1 d . .
C7 C 0.3913(4) 0.6748(2) 0.81050(19) 0.0519(8) Uani 1 1 d . .
C9 C 0.4985(3) 0.6820(2) 0.69580(18) 0.0507(8) Uani 1 1 d . .
C14 C 0.7126(4) 0.7142(3) 0.61433(19) 0.0523(8) Uani 1 1 d . .
N2 N 0.3106(4) 0.6486(3) 0.9438(2) 0.0835(10) Uani 1 1 d . .
C8 C 0.2981(4) 0.7444(3) 0.7570(2) 0.0573(9) Uani 1 1 d . .
C18 C 0.8704(4) 0.7253(3) 0.6139(2) 0.0586(9) Uani 1 1 d . .
H18 H 0.932802 0.755779 0.656519 0.070 Uiso 1 1 calc R U
C10 C 0.3489(4) 0.6589(3) 0.8848(2) 0.0599(9) Uani 1 1 d . .
C12 C 0.4537(4) 0.6425(3) 0.55352(19) 0.0592(9) Uani 1 1 d . .
H12A H 0.412564 0.592517 0.513803 0.071 Uiso 1 1 calc R U
H12B H 0.391213 0.704975 0.545016 0.071 Uiso 1 1 calc R U
C11 C 0.4480(4) 0.5985(3) 0.63430(18) 0.0565(9) Uani 1 1 d . .
H11A H 0.517225 0.539285 0.644050 0.068 Uiso 1 1 calc R U
H11B H 0.342756 0.575680 0.637048 0.068 Uiso 1 1 calc R U
C1 C 0.6307(4) 0.5176(3) 0.88187(19) 0.0596(9) Uani 1 1 d . .
H1A H 0.652100 0.444301 0.877961 0.072 Uiso 1 1 calc R U
H1B H 0.531772 0.525152 0.899951 0.072 Uiso 1 1 calc R U
C21 C 0.6879(4) 0.6363(3) 0.4878(2) 0.0600(9) Uani 1 1 d . .
H21 H 0.625471 0.607099 0.444638 0.072 Uiso 1 1 calc R U
C5 C 0.7662(4) 0.5509(3) 0.7741(2) 0.0627(10) Uani 1 1 d . .
H5A H 0.756719 0.581008 0.722599 0.075 Uiso 1 1 calc R U
H5B H 0.786158 0.477465 0.770105 0.075 Uiso 1 1 calc R U
C19 C 0.9389(4) 0.6929(3) 0.5523(2) 0.0648(10) Uani 1 1 d . .
H19 H 1.045834 0.700702 0.553867 0.078 Uiso 1 1 calc R U
C20 C 0.8466(4) 0.6485(3) 0.4879(2) 0.0629(9) Uani 1 1 d . .
C16 C 0.6782(4) 0.8287(3) 0.7265(2) 0.0648(10) Uani 1 1 d . .
C2 C 0.7589(5) 0.5678(3) 0.9389(2) 0.0721(11) Uani 1 1 d . .
H2A H 0.733542 0.639979 0.945353 0.087 Uiso 1 1 calc R U
H2B H 0.767176 0.533998 0.989016 0.087 Uiso 1 1 calc R U
C4 C 0.9002(4) 0.6014(3) 0.8281(2) 0.0716(11) Uani 1 1 d . .
H4A H 0.997030 0.588357 0.809217 0.086 Uiso 1 1 calc R U
H4B H 0.883931 0.675658 0.828389 0.086 Uiso 1 1 calc R U
C3 C 0.9133(5) 0.5600(4) 0.9104(2) 0.0821(12) Uani 1 1 d . .
H3A H 0.946335 0.488253 0.911602 0.099 Uiso 1 1 calc R U
H3B H 0.991870 0.599065 0.944738 0.099 Uiso 1 1 calc R U
C22 C 1.0631(5) 0.6136(4) 0.4240(3) 0.0907(14) Uani 1 1 d . .
H22A H 1.083919 0.586738 0.375492 0.136 Uiso 1 1 calc R U
H22B H 1.101522 0.683183 0.430768 0.136 Uiso 1 1 calc R U
H22C H 1.114296 0.571261 0.465903 0.136 Uiso 1 1 calc R U
C17 C 0.7947(5) 0.9094(3) 0.7201(3) 0.0838(13) Uani 1 1 d . .
H17A H 0.797100 0.958108 0.761777 0.126 Uiso 1 1 calc R U
H17B H 0.895801 0.878216 0.723043 0.126 Uiso 1 1 calc R U
H17C H 0.767146 0.944581 0.671192 0.126 Uiso 1 1 calc R U
H25 H 0.637(3) 0.863(2) 0.7784(15) 0.030(6) Uiso 1 1 d . .

loop_
_atom_site_aniso_label
_atom_site_aniso_U_11
_atom_site_aniso_U_22
_atom_site_aniso_U_33
_atom_site_aniso_U_23
_atom_site_aniso_U_13
_atom_site_aniso_U_12
O2 0.0547(14) 0.0596(14) 0.0679(16) 0.0131(11) 0.0038(11) 0.0101(11)
O1 0.0597(16) 0.0683(16) 0.100(2) 0.0073(14) 0.0167(14) 0.0170(13)
N1 0.0552(16) 0.0502(16) 0.0489(16) 0.0058(12) 0.0042(12) 0.0050(12)
O3 0.0646(17) 0.117(2) 0.0692(18) -0.0042(16) 0.0200(13) -0.0076(15)
C6 0.0478(18) 0.0423(17) 0.0495(19) -0.0010(14) 0.0013(14) -0.0033(14)
C13 0.0530(19) 0.061(2) 0.047(2) 0.0114(16) 0.0003(15) -0.0059(15)
C15 0.0487(18) 0.0465(17) 0.0497(19) 0.0066(15) -0.0007(14) 0.0006(14)
C7 0.0499(18) 0.0479(18) 0.057(2) 0.0021(15) 0.0084(15) -0.0013(14)
C9 0.0460(17) 0.0524(19) 0.0516(19) 0.0028(15) 0.0019(14) 0.0047(14)
C14 0.0450(18) 0.0537(19) 0.055(2) 0.0102(15) -0.0006(14) -0.0037(14)
N2 0.092(3) 0.087(2) 0.076(2) -0.001(2) 0.028(2) -0.004(2)
C8 0.053(2) 0.052(2) 0.066(2) 0.0029(16) 0.0097(17) 0.0002(16)
C18 0.052(2) 0.061(2) 0.058(2) 0.0026(17) -0.0022(16) -0.0058(16)
C10 0.056(2) 0.055(2) 0.068(3) -0.0025(18) 0.0083(18) -0.0029(16)
C12 0.0497(19) 0.072(2) 0.052(2) 0.0050(17) -0.0037(15) -0.0092(16)
C11 0.0520(19) 0.062(2) 0.053(2) 0.0037(16) 0.0034(15) -0.0097(15)
C1 0.069(2) 0.0504(19) 0.058(2) 0.0165(16) 0.0064(17) 0.0074(16)
C21 0.054(2) 0.068(2) 0.055(2) 0.0074(17) 0.0005(16) -0.0054(17)
C5 0.072(2) 0.054(2) 0.064(2) 0.0095(17) 0.0165(18) 0.0179(17)
C19 0.0475(19) 0.068(2) 0.076(3) 0.0072(19) 0.0043(18) -0.0044(16)
C20 0.061(2) 0.070(2) 0.058(2) 0.0077(18) 0.0101(17) -0.0014(18)
C16 0.067(2) 0.052(2) 0.070(3) 0.0017(18) -0.0042(18) 0.0012(17)
C2 0.083(3) 0.068(2) 0.059(2) 0.0073(18) -0.0064(19) -0.001(2)
C4 0.055(2) 0.079(3) 0.080(3) 0.018(2) 0.0091(19) 0.0076(18)
C3 0.067(3) 0.092(3) 0.081(3) 0.022(2) -0.008(2) 0.006(2)
C22 0.074(3) 0.117(4) 0.088(3) 0.007(3) 0.032(2) 0.001(2)
C17 0.085(3) 0.066(3) 0.100(3) -0.002(2) 0.016(2) -0.007(2)

loop_
_atom_type_symbol
_atom_type_description
_atom_type_scat_dispersion_real
_atom_type_scat_dispersion_imag
_atom_type_scat_source
C C 0.0033 0.0016 'International Tables Vol C Tables 4.2.6.8 and 6.1.1.4'
H H 0.0000 0.0000 'International Tables Vol C Tables 4.2.6.8 and 6.1.1.4'
N N 0.0061 0.0033 'International Tables Vol C Tables 4.2.6.8 and 6.1.1.4'
O O 0.0106 0.0060 'International Tables Vol C Tables 4.2.6.8 and 6.1.1.4'

loop_
_geom_angle_atom_site_label_1
_geom_angle_atom_site_label_2
_geom_angle_atom_site_label_3
_geom_angle
C8 O2 C9 110.9(2)
C6 N1 C5 124.9(3)
C6 N1 C1 122.5(3)
C5 N1 C1 110.6(3)
C20 O3 C22 118.3(3)
N1 C6 C7 130.6(3)
N1 C6 C9 121.8(3)
C7 C6 C9 107.4(3)
C21 C13 C14 120.1(3)
C21 C13 C12 121.6(3)
C14 C13 C12 118.2(3)
C16 C15 C14 125.8(3)
C16 C15 C9 117.6(3)
C14 C15 C9 116.6(3)
C6 C7 C10 131.3(3)
C6 C7 C8 110.2(3)
C10 C7 C8 118.5(3)
O2 C9 C15 107.3(2)
O2 C9 C6 102.9(2)
C15 C9 C6 115.7(2)
O2 C9 C11 105.7(2)
C15 C9 C11 113.7(3)
C6 C9 C11 110.4(3)
C18 C14 C13 117.7(3)
C18 C14 C15 123.0(3)
C13 C14 C15 119.2(3)
O1 C8 O2 120.3(3)
O1 C8 C7 131.3(3)
O2 C8 C7 108.4(3)
C14 C18 C19 122.3(3)
C14 C18 H18 118.8
C19 C18 H18 118.8
N2 C10 C7 177.5(4)
C13 C12 C11 107.6(3)
C13 C12 H12A 110.2
C11 C12 H12A 110.2
C13 C12 H12B 110.2
C11 C12 H12B 110.2
H12A C12 H12B 108.5
C12 C11 C9 109.5(3)
C12 C11 H11A 109.8
C9 C11 H11A 109.8
C12 C11 H11B 109.8
C9 C11 H11B 109.8
H11A C11 H11B 108.2
N1 C1 C2 109.7(3)
N1 C1 H1A 109.7
C2 C1 H1A 109.7
N1 C1 H1B 109.7
C2 C1 H1B 109.7
H1A C1 H1B 108.2
C13 C21 C20 121.5(3)
C13 C21 H21 119.2
C20 C21 H21 119.2
N1 C5 C4 109.3(3)
N1 C5 H5A 109.8
C4 C5 H5A 109.8
N1 C5 H5B 109.8
C4 C5 H5B 109.8
H5A C5 H5B 108.3
C18 C19 C20 119.3(3)
C18 C19 H19 120.3
C20 C19 H19 120.3
O3 C20 C21 115.9(3)
O3 C20 C19 125.1(3)
C21 C20 C19 119.0(3)
C15 C16 C17 129.0(4)
C15 C16 H25 135.3(14)
C17 C16 H25 95.6(13)
C3 C2 C1 110.6(3)
C3 C2 H2A 109.5
C1 C2 H2A 109.5
C3 C2 H2B 109.5
C1 C2 H2B 109.5
H2A C2 H2B 108.1
C3 C4 C5 111.2(3)
C3 C4 H4A 109.4
C5 C4 H4A 109.4
C3 C4 H4B 109.4
C5 C4 H4B 109.4
H4A C4 H4B 108.0
C2 C3 C4 111.2(3)
C2 C3 H3A 109.4
C4 C3 H3A 109.4
C2 C3 H3B 109.4
C4 C3 H3B 109.4
H3A C3 H3B 108.0
O3 C22 H22A 109.5
O3 C22 H22B 109.5
H22A C22 H22B 109.5
O3 C22 H22C 109.5
H22A C22 H22C 109.5
H22B C22 H22C 109.5
C16 C17 H17A 109.5
C16 C17 H17B 109.5
H17A C17 H17B 109.5
C16 C17 H17C 109.5
H17A C17 H17C 109.5
H17B C17 H17C 109.5

loop_
_geom_bond_atom_site_label_1
_geom_bond_atom_site_label_2
_geom_bond_distance
O2 C8 1.371(4)
O2 C9 1.465(4)
O1 C8 1.204(4)
N1 C6 1.323(4)
N1 C5 1.466(4)
N1 C1 1.480(4)
O3 C20 1.366(4)
O3 C22 1.417(5)
C6 C7 1.375(4)
C6 C9 1.538(4)
C13 C21 1.365(5)
C13 C14 1.407(4)
C13 C12 1.500(4)
C15 C16 1.340(5)
C15 C14 1.481(4)
C15 C9 1.530(4)
C7 C10 1.423(5)
C7 C8 1.442(5)
C9 C11 1.532(4)
C14 C18 1.381(4)
N2 C10 1.143(5)
C18 C19 1.380(5)
C18 H18 0.9300
C12 C11 1.529(4)
C12 H12A 0.9700
C12 H12B 0.9700
C11 H11A 0.9700
C11 H11B 0.9700
C1 C2 1.507(5)
C1 H1A 0.9700
C1 H1B 0.9700
C21 C20 1.388(5)
C21 H21 0.9300
C5 C4 1.514(5)
C5 H5A 0.9700
C5 H5B 0.9700
C19 C20 1.387(5)
C19 H19 0.9300
C16 C17 1.471(5)
C16 H25 1.12(3)
C2 C3 1.512(6)
C2 H2A 0.9700
C2 H2B 0.9700
C4 C3 1.518(5)
C4 H4A 0.9700
C4 H4B 0.9700
C3 H3A 0.9700
C3 H3B 0.9700
C22 H22A 0.9600
C22 H22B 0.9600
C22 H22C 0.9600
C17 H17A 0.9600
C17 H17B 0.9600
C17 H17C 0.9600
